data_4133357
loop_
_publ_author_name
'Zhang, Congcong'
'Hou, Guohua'
'Zi, Guofu'
'Ding, Wanjian'
'Walter, Marc D.'

_publ_section_title
;
 A Base-Free Terminal Actinide Phosphinidene Metallocene: Synthesis,
 Structure, Reactivity, and Computational Studies.
;
_journal_issue 43
_journal_name_full 'Journal of the American Chemical Society'
_journal_page_first 14511
_journal_page_last 14525
_journal_paper_doi 10.1021/jacs.8b09746
_journal_volume 140
_journal_year 2018
_chemical_formula_moiety 'C57 H96 N P Th, C3 H3'
_chemical_formula_sum 'C60 H99 N P Th'
_chemical_formula_weight 1097.41
_space_group_crystal_system triclinic
_space_group_IT_number 2
_space_group_name_Hall '-P 1'
_space_group_name_H-M_alt 'P -1'
_atom_sites_solution_hydrogens geom
_audit_creation_date 2018-03-21
_audit_creation_method
;
Olex2 1.2
(compiled 2017.03.28 svn.r3405 for OlexSys, GUI svn.r5337)
;
_cell_angle_alpha 78.722(3)
_cell_angle_beta 85.304(3)
_cell_angle_gamma 76.160(3)
_cell_formula_units_Z 2
_cell_length_a 10.5187(4)
_cell_length_b 11.0949(4)
_cell_length_c 25.1635(9)
_cell_measurement_reflns_used 10651
_cell_measurement_temperature 100.00(10)
_cell_measurement_theta_max 73.1000
_cell_measurement_theta_min 4.2000
_cell_volume 2794.46(18)
_computing_cell_refinement 'CrysAlisPro 1.171.39.32a (Rigaku OD, 2017)'
_computing_data_collection 'CrysAlisPro 1.171.39.32a (Rigaku OD, 2017)'
_computing_data_reduction 'CrysAlisPro 1.171.39.32a (Rigaku OD, 2017)'
_computing_molecular_graphics 'Olex2 (Dolomanov et al., 2009)'
_computing_publication_material 'Olex2 (Dolomanov et al., 2009)'
_computing_structure_refinement 'ShelXL (Sheldrick, 2015)'
_diffrn_ambient_environment N~2~
_diffrn_ambient_temperature 100.00(10)
_diffrn_detector 'CCD plate'
_diffrn_detector_area_resol_mean 5.3127
_diffrn_detector_type AtlasS2
_diffrn_measured_fraction_theta_full 0.998
_diffrn_measured_fraction_theta_max 0.967
_diffrn_measurement_details
;
List of Runs (angles in degrees, time in seconds):

  # Type    Start    End  Width  t~exp~   \w     \q     \k     \f   Frames
--------------------------------------------------------------------------
  1  \w    -64.00  35.00   1.00    1.00    --  -41.62  77.00-120.00   99
  2  \w    -69.00 -42.00   1.00    1.00    --  -41.62  57.00 150.00   27
  3  \w    -69.00  32.00   1.00    1.00    --  -41.62  57.00  30.00  101
  4  \w    -65.00  31.00   1.00    1.00    --  -41.62  37.00-180.00   96
  5  \w     71.00  97.00   1.00    1.00    --   41.62-125.00 -90.00   26
  6  \w     94.00 121.00   1.00    3.00    --  107.19  45.00 150.00   27
  7  \w     38.00 121.00   1.00    3.00    --  107.19-125.00-150.00   83
  8  \w     80.00 178.00   1.00    3.00    --  107.19  30.00 -30.00   98
  9  \w     25.00 106.00   1.00    3.00    --  107.19 -94.00 -90.00   81
 10  \w    101.00 170.00   1.00    3.00    --  107.19 125.00 -30.00   69
 11  \w     65.00 118.00   1.00    3.00    --  107.19-125.00  60.00   53
 12  \w     39.00 122.00   1.00    3.00    --  107.19 -30.00   0.00   83
 13  \w     56.00 140.00   1.00    3.00    --  107.19  15.00 -60.00   84
 14  \w    138.00 163.00   1.00    3.00    --  107.19  45.00 150.00   25
 15  \w     45.00 136.00   1.00    3.00    --  107.19 -61.00-120.00   91
 16  \w     79.00 116.00   1.00    3.00    --  107.19  30.00  60.00   37
 17  \w     48.00 140.00   1.00    3.00    --  107.19 -77.00   0.00   92
;
_diffrn_measurement_device 'four-circle diffractometer'
_diffrn_measurement_device_type 'SuperNova, Dual, Cu at home/near, AtlasS2'
_diffrn_measurement_method '\w scans'
_diffrn_orient_matrix_type 'CrysAlisPro convention (1999,Acta A55,543-557)'
_diffrn_orient_matrix_UB_11 0.1357220000
_diffrn_orient_matrix_UB_12 -0.0225389000
_diffrn_orient_matrix_UB_13 -0.0293126000
_diffrn_orient_matrix_UB_21 0.0221176000
_diffrn_orient_matrix_UB_22 0.1225825000
_diffrn_orient_matrix_UB_23 0.0137660000
_diffrn_orient_matrix_UB_31 0.0622684000
_diffrn_orient_matrix_UB_32 -0.0749452000
_diffrn_orient_matrix_UB_33 0.0534234000
_diffrn_radiation_monochromator mirror
_diffrn_radiation_probe x-ray
_diffrn_radiation_type CuK\a
_diffrn_radiation_wavelength 1.54184
_diffrn_reflns_av_R_equivalents 0.0660
_diffrn_reflns_av_unetI/netI 0.0857
_diffrn_reflns_Laue_measured_fraction_full 0.998
_diffrn_reflns_Laue_measured_fraction_max 0.967
_diffrn_reflns_limit_h_max 12
_diffrn_reflns_limit_h_min -13
_diffrn_reflns_limit_k_max 13
_diffrn_reflns_limit_k_min -13
_diffrn_reflns_limit_l_max 30
_diffrn_reflns_limit_l_min -29
_diffrn_reflns_number 20059
_diffrn_reflns_point_group_measured_fraction_full 0.998
_diffrn_reflns_point_group_measured_fraction_max 0.967
_diffrn_reflns_theta_full 67.684
_diffrn_reflns_theta_max 73.438
_diffrn_reflns_theta_min 3.585
_diffrn_source 'micro-focus sealed X-ray tube'
_diffrn_source_type 'SuperNova (Cu) X-ray Source'
_exptl_absorpt_coefficient_mu 9.126
_exptl_absorpt_correction_T_max 1.00000
_exptl_absorpt_correction_T_min 0.72656
_exptl_absorpt_correction_type multi-scan
_exptl_absorpt_process_details
;
CrysAlisPro 1.171.39.32a (Rigaku Oxford Diffraction, 2017)
Empirical absorption correction using spherical harmonics,
 implemented in SCALE3 ABSPACK scaling algorithm.
;
_exptl_crystal_colour orange
_exptl_crystal_colour_primary orange
_exptl_crystal_density_diffrn 1.304
_exptl_crystal_description block
_exptl_crystal_F_000 1142
_exptl_crystal_size_max 0.1
_exptl_crystal_size_mid 0.1
_exptl_crystal_size_min 0.08
_refine_diff_density_max 2.016
_refine_diff_density_min -1.844
_refine_diff_density_rms 0.141
_refine_ls_extinction_method none
_refine_ls_goodness_of_fit_ref 1.026
_refine_ls_hydrogen_treatment constr
_refine_ls_matrix_type full
_refine_ls_number_parameters 598
_refine_ls_number_reflns 10873
_refine_ls_number_restraints 0
_refine_ls_restrained_S_all 1.026
_refine_ls_R_factor_all 0.0447
_refine_ls_R_factor_gt 0.0388
_refine_ls_shift/su_max 0.002
_refine_ls_shift/su_mean 0.000
_refine_ls_structure_factor_coef Fsqd
_refine_ls_weighting_details 'w=1/[\s^2^(Fo^2^)+(0.0196P)^2^] where P=(Fo^2^+2Fc^2^)/3'
_refine_ls_weighting_scheme calc
_refine_ls_wR_factor_gt 0.0869
_refine_ls_wR_factor_ref 0.0905
_reflns_Friedel_coverage 0.000
_reflns_number_gt 9905
_reflns_number_total 10873
_reflns_threshold_expression 'I > 2\s(I)'
_cod_data_source_file ja8b09746_si_002.cif
_cod_data_source_block compound9
_cod_database_code 4133357
_shelx_shelxl_version_number 2014/7
_chemical_oxdiff_formula C1H1N1P1Th1
_shelx_space_group_comment
;
The symmetry employed for this shelxl refinement is uniquely defined
by the following loop, which should always be used as a source of
symmetry information in preference to the above space-group names.
They are only intended as comments.
;
_reflns_odcompleteness_completeness 99.97
_reflns_odcompleteness_iscentric 1
_reflns_odcompleteness_theta 66.97
_olex2_refinement_description
;
1. Fixed Uiso
 At 1.2 times of:
  All C(H) groups
 At 1.5 times of:
  All C(H,H,H) groups
2.a Aromatic/amide H refined with riding coordinates:
 C3(H3), C5(H5), C20(H20), C22(H22), C42(H42), C44(H44), C58(H58), C59(H59),
 C60(H60)
2.b Idealised Me refined as rotating group:
 C7(H7A,H7B,H7C), C8(H8A,H8B,H8C), C9(H9A,H9B,H9C), C11(H11A,H11B,H11C),
 C12(H12A,H12B,H12C), C13(H13A,H13B,H13C), C15(H15A,H15B,H15C), C16(H16A,H16B,
 H16C), C17(H17A,H17B,H17C), C24(H24A,H24B,H24C), C25(H25A,H25B,H25C), C26(H26A,
 H26B,H26C), C28(H28A,H28B,H28C), C29(H29A,H29B,H29C), C30(H30A,H30B,H30C),
 C32(H32A,H32B,H32C), C33(H33A,H33B,H33C), C34(H34A,H34B,H34C), C37(H37A,H37B,
 H37C), C38(H38A,H38B,H38C), C39(H39A,H39B,H39C), C47(H47A,H47B,H47C), C48(H48A,
 H48B,H48C), C49(H49A,H49B,H49C), C51(H51A,H51B,H51C), C52(H52A,H52B,H52C),
 C53(H53A,H53B,H53C), C55(H55A,H55B,H55C), C56(H56A,H56B,H56C), C57(H57A,H57B,
 H57C)
;
_olex2_submission_special_instructions 'No special instructions were received'
_oxdiff_exptl_absorpt_empirical_details
;
Empirical correction (ABSPACK) includes:
- Absorption correction using spherical harmonics
- Frame scaling
;
_oxdiff_exptl_absorpt_empirical_full_max 1.545
_oxdiff_exptl_absorpt_empirical_full_min 0.566

loop_
_space_group_symop_operation_xyz
'x, y, z'
'-x, -y, -z'

loop_
_atom_site_label
_atom_site_type_symbol
_atom_site_fract_x
_atom_site_fract_y
_atom_site_fract_z
_atom_site_U_iso_or_equiv
_atom_site_adp_type
_atom_site_occupancy
_atom_site_site_symmetry_order
_atom_site_calc_flag
_atom_site_refinement_flags_posn
C1 C 0.2832(5) 0.3070(4) 0.17843(18) 0.0158(9) Uani 1 1 d .
C2 C 0.2652(5) 0.3976(4) 0.12788(17) 0.0160(9) Uani 1 1 d .
C3 C 0.3924(5) 0.4139(4) 0.10780(18) 0.0163(9) Uani 1 1 d .
H3 H 0.4091 0.4675 0.0760 0.020 Uiso 1 1 calc R
C4 C 0.4888(5) 0.3369(5) 0.14326(18) 0.0183(9) Uani 1 1 d .
C5 C 0.4211(4) 0.2733(4) 0.18651(17) 0.0144(8) Uani 1 1 d .
H5 H 0.4609 0.2172 0.2162 0.017 Uiso 1 1 calc R
C6 C 0.1919(5) 0.2327(4) 0.21413(19) 0.0194(9) Uani 1 1 d .
C7 C 0.2664(5) 0.1411(5) 0.2619(2) 0.0254(11) Uani 1 1 d .
H7A H 0.3339 0.0787 0.2482 0.038 Uiso 1 1 calc GR
H7B H 0.2064 0.1001 0.2853 0.038 Uiso 1 1 calc GR
H7C H 0.3051 0.1874 0.2820 0.038 Uiso 1 1 calc GR
C8 C 0.1469(6) 0.1493(5) 0.1808(2) 0.0289(11) Uani 1 1 d .
H8A H 0.0953 0.2018 0.1516 0.043 Uiso 1 1 calc GR
H8B H 0.0953 0.0978 0.2037 0.043 Uiso 1 1 calc GR
H8C H 0.2222 0.0961 0.1663 0.043 Uiso 1 1 calc GR
C9 C 0.0731(5) 0.3137(5) 0.2402(2) 0.0244(10) Uani 1 1 d .
H9A H 0.1024 0.3524 0.2664 0.037 Uiso 1 1 calc GR
H9B H 0.0158 0.2613 0.2579 0.037 Uiso 1 1 calc GR
H9C H 0.0268 0.3781 0.2127 0.037 Uiso 1 1 calc GR
C10 C 0.1523(5) 0.4492(5) 0.08819(19) 0.0212(10) Uani 1 1 d .
C11 C 0.1744(6) 0.3606(6) 0.0465(2) 0.0297(12) Uani 1 1 d .
H11A H 0.2581 0.3602 0.0281 0.044 Uiso 1 1 calc GR
H11B H 0.1066 0.3898 0.0206 0.044 Uiso 1 1 calc GR
H11C H 0.1723 0.2767 0.0649 0.044 Uiso 1 1 calc GR
C12 C 0.0128(5) 0.4610(5) 0.1114(2) 0.0264(11) Uani 1 1 d .
H12A H 0.0003 0.3790 0.1282 0.040 Uiso 1 1 calc GR
H12B H -0.0475 0.4965 0.0828 0.040 Uiso 1 1 calc GR
H12C H -0.0025 0.5149 0.1379 0.040 Uiso 1 1 calc GR
C13 C 0.1584(5) 0.5832(5) 0.05748(19) 0.0239(10) Uani 1 1 d .
H13A H 0.1489 0.6390 0.0830 0.036 Uiso 1 1 calc GR
H13B H 0.0889 0.6135 0.0324 0.036 Uiso 1 1 calc GR
H13C H 0.2412 0.5799 0.0380 0.036 Uiso 1 1 calc GR
C14 C 0.6353(5) 0.3286(4) 0.13769(18) 0.0182(9) Uani 1 1 d .
C15 C 0.6780(5) 0.3600(5) 0.0779(2) 0.0245(10) Uani 1 1 d .
H15A H 0.6529 0.3042 0.0581 0.037 Uiso 1 1 calc GR
H15B H 0.7714 0.3497 0.0749 0.037 Uiso 1 1 calc GR
H15C H 0.6365 0.4457 0.0633 0.037 Uiso 1 1 calc GR
C16 C 0.6669(5) 0.4218(5) 0.1689(2) 0.0235(10) Uani 1 1 d .
H16A H 0.6217 0.5059 0.1537 0.035 Uiso 1 1 calc GR
H16B H 0.7596 0.4164 0.1664 0.035 Uiso 1 1 calc GR
H16C H 0.6395 0.4019 0.2062 0.035 Uiso 1 1 calc GR
C17 C 0.7115(5) 0.1943(5) 0.1616(2) 0.0268(11) Uani 1 1 d .
H17A H 0.6841 0.1726 0.1989 0.040 Uiso 1 1 calc GR
H17B H 0.8037 0.1916 0.1593 0.040 Uiso 1 1 calc GR
H17C H 0.6943 0.1352 0.1415 0.040 Uiso 1 1 calc GR
C18 C 0.4478(5) 0.7654(4) 0.20183(17) 0.0159(9) Uani 1 1 d .
C19 C 0.4186(5) 0.7740(4) 0.14572(18) 0.0166(9) Uani 1 1 d .
C20 C 0.2826(5) 0.7762(4) 0.14501(18) 0.0170(9) Uani 1 1 d .
H20 H 0.2380 0.7811 0.1140 0.020 Uiso 1 1 calc R
C21 C 0.2249(5) 0.7700(4) 0.19784(18) 0.0169(9) Uani 1 1 d .
C22 C 0.3279(5) 0.7625(4) 0.23274(18) 0.0159(9) Uani 1 1 d .
H22 H 0.3185 0.7565 0.2702 0.019 Uiso 1 1 calc R
C23 C 0.5684(5) 0.7740(4) 0.22993(18) 0.0175(9) Uani 1 1 d .
C24 C 0.5372(6) 0.7684(5) 0.2915(2) 0.0264(11) Uani 1 1 d .
H24A H 0.4688 0.8399 0.2971 0.040 Uiso 1 1 calc GR
H24B H 0.6144 0.7697 0.3091 0.040 Uiso 1 1 calc GR
H24C H 0.5092 0.6921 0.3065 0.040 Uiso 1 1 calc GR
C25 C 0.6886(5) 0.6661(5) 0.2253(2) 0.0232(10) Uani 1 1 d .
H25A H 0.6679 0.5871 0.2418 0.035 Uiso 1 1 calc GR
H25B H 0.7601 0.6784 0.2434 0.035 Uiso 1 1 calc GR
H25C H 0.7129 0.6652 0.1877 0.035 Uiso 1 1 calc GR
C26 C 0.6040(5) 0.9031(4) 0.2089(2) 0.0219(10) Uani 1 1 d .
H26A H 0.6401 0.9056 0.1725 0.033 Uiso 1 1 calc GR
H26B H 0.6673 0.9141 0.2318 0.033 Uiso 1 1 calc GR
H26C H 0.5266 0.9696 0.2092 0.033 Uiso 1 1 calc GR
C27 C 0.4892(5) 0.8146(5) 0.09218(18) 0.0203(10) Uani 1 1 d .
C28 C 0.6394(5) 0.7686(5) 0.0890(2) 0.0262(11) Uani 1 1 d .
H28A H 0.6774 0.8014 0.1149 0.039 Uiso 1 1 calc GR
H28B H 0.6718 0.7977 0.0532 0.039 Uiso 1 1 calc GR
H28C H 0.6626 0.6780 0.0969 0.039 Uiso 1 1 calc GR
C29 C 0.4546(7) 0.9609(5) 0.0797(2) 0.0304(12) Uani 1 1 d .
H29A H 0.3614 0.9911 0.0772 0.046 Uiso 1 1 calc GR
H29B H 0.4967 0.9900 0.0460 0.046 Uiso 1 1 calc GR
H29C H 0.4842 0.9924 0.1083 0.046 Uiso 1 1 calc GR
C30 C 0.4383(6) 0.7687(5) 0.04568(19) 0.0268(11) Uani 1 1 d .
H30A H 0.4487 0.6787 0.0544 0.040 Uiso 1 1 calc GR
H30B H 0.4873 0.7902 0.0127 0.040 Uiso 1 1 calc GR
H30C H 0.3473 0.8084 0.0410 0.040 Uiso 1 1 calc GR
C31 C 0.0865(5) 0.7599(4) 0.21662(19) 0.0201(10) Uani 1 1 d .
C32 C 0.0445(6) 0.8135(5) 0.2679(2) 0.0279(11) Uani 1 1 d .
H32A H 0.0997 0.7649 0.2968 0.042 Uiso 1 1 calc GR
H32B H -0.0449 0.8097 0.2776 0.042 Uiso 1 1 calc GR
H32C H 0.0521 0.8997 0.2619 0.042 Uiso 1 1 calc GR
C33 C -0.0097(5) 0.8311(5) 0.1715(2) 0.0303(12) Uani 1 1 d .
H33A H -0.0049 0.9181 0.1631 0.045 Uiso 1 1 calc GR
H33B H -0.0973 0.8255 0.1839 0.045 Uiso 1 1 calc GR
H33C H 0.0133 0.7938 0.1397 0.045 Uiso 1 1 calc GR
C34 C 0.0823(5) 0.6196(5) 0.2286(2) 0.0230(10) Uani 1 1 d .
H34A H 0.1108 0.5835 0.1967 0.034 Uiso 1 1 calc GR
H34B H -0.0056 0.6117 0.2389 0.034 Uiso 1 1 calc GR
H34C H 0.1393 0.5759 0.2576 0.034 Uiso 1 1 calc GR
C35 C 0.4832(5) 0.4078(4) 0.33100(17) 0.0157(9) Uani 1 1 d .
C36 C 0.3840(5) 0.4050(5) 0.37994(19) 0.0211(10) Uani 1 1 d .
C37 C 0.3203(6) 0.5420(5) 0.3840(2) 0.0286(12) Uani 1 1 d .
H37A H 0.3844 0.5813 0.3942 0.043 Uiso 1 1 calc GR
H37B H 0.2500 0.5443 0.4109 0.043 Uiso 1 1 calc GR
H37C H 0.2865 0.5866 0.3496 0.043 Uiso 1 1 calc GR
C38 C 0.2781(6) 0.3410(5) 0.3690(2) 0.0286(11) Uani 1 1 d .
H38A H 0.2380 0.3838 0.3355 0.043 Uiso 1 1 calc GR
H38B H 0.2130 0.3444 0.3981 0.043 Uiso 1 1 calc GR
H38C H 0.3168 0.2545 0.3667 0.043 Uiso 1 1 calc GR
C39 C 0.4405(5) 0.3373(5) 0.4344(2) 0.0270(11) Uani 1 1 d .
H39A H 0.4833 0.2517 0.4320 0.041 Uiso 1 1 calc GR
H39B H 0.3711 0.3378 0.4617 0.041 Uiso 1 1 calc GR
H39C H 0.5028 0.3796 0.4438 0.041 Uiso 1 1 calc GR
C40 C 0.7259(5) 0.2731(5) 0.39077(18) 0.0197(9) Uani 1 1 d .
C41 C 0.7748(5) 0.3285(5) 0.42801(18) 0.0187(9) Uani 1 1 d .
C42 C 0.7978(5) 0.2592(5) 0.48120(19) 0.0202(10) Uani 1 1 d .
H42 H 0.8264 0.2966 0.5066 0.024 Uiso 1 1 calc R
C43 C 0.7790(5) 0.1375(5) 0.49680(18) 0.0197(10) Uani 1 1 d .
C44 C 0.7507(5) 0.0787(5) 0.4566(2) 0.0206(10) Uani 1 1 d .
H44 H 0.7461 -0.0056 0.4657 0.025 Uiso 1 1 calc R
C45 C 0.7287(5) 0.1412(4) 0.40309(19) 0.0172(9) Uani 1 1 d .
C46 C 0.8063(6) 0.4609(5) 0.41504(18) 0.0232(11) Uani 1 1 d .
C47 C 0.8845(6) 0.4797(6) 0.3606(2) 0.0336(13) Uani 1 1 d .
H47A H 0.9612 0.4121 0.3611 0.050 Uiso 1 1 calc GR
H47B H 0.9103 0.5587 0.3554 0.050 Uiso 1 1 calc GR
H47C H 0.8308 0.4800 0.3315 0.050 Uiso 1 1 calc GR
C48 C 0.6790(7) 0.5630(5) 0.4145(2) 0.0330(13) Uani 1 1 d .
H48A H 0.6249 0.5576 0.3865 0.050 Uiso 1 1 calc GR
H48B H 0.6992 0.6447 0.4077 0.050 Uiso 1 1 calc GR
H48C H 0.6332 0.5507 0.4490 0.050 Uiso 1 1 calc GR
C49 C 0.8916(6) 0.4806(6) 0.4579(2) 0.0328(13) Uani 1 1 d .
H49A H 0.8424 0.4826 0.4916 0.049 Uiso 1 1 calc GR
H49B H 0.9178 0.5590 0.4460 0.049 Uiso 1 1 calc GR
H49C H 0.9680 0.4125 0.4626 0.049 Uiso 1 1 calc GR
C50 C 0.7874(5) 0.0685(5) 0.5559(2) 0.0237(10) Uani 1 1 d .
C51 C 0.8548(8) 0.1311(6) 0.5904(2) 0.0428(17) Uani 1 1 d .
H51A H 0.9426 0.1302 0.5763 0.064 Uiso 1 1 calc GR
H51B H 0.8573 0.0860 0.6271 0.064 Uiso 1 1 calc GR
H51C H 0.8071 0.2168 0.5895 0.064 Uiso 1 1 calc GR
C52 C 0.6493(7) 0.0692(9) 0.5791(2) 0.052(2) Uani 1 1 d .
H52A H 0.6012 0.1547 0.5784 0.078 Uiso 1 1 calc GR
H52B H 0.6531 0.0241 0.6158 0.078 Uiso 1 1 calc GR
H52C H 0.6061 0.0292 0.5577 0.078 Uiso 1 1 calc GR
C53 C 0.8657(8) -0.0683(5) 0.5601(2) 0.0414(16) Uani 1 1 d .
H53A H 0.8174 -0.1155 0.5447 0.062 Uiso 1 1 calc GR
H53B H 0.8802 -0.1054 0.5976 0.062 Uiso 1 1 calc GR
H53C H 0.9484 -0.0698 0.5408 0.062 Uiso 1 1 calc GR
C54 C 0.7195(5) 0.0606(5) 0.3603(2) 0.0226(10) Uani 1 1 d .
C55 C 0.7496(6) -0.0812(5) 0.3843(2) 0.0278(11) Uani 1 1 d .
H55A H 0.8306 -0.1042 0.4028 0.042 Uiso 1 1 calc GR
H55B H 0.7569 -0.1286 0.3556 0.042 Uiso 1 1 calc GR
H55C H 0.6801 -0.0995 0.4094 0.042 Uiso 1 1 calc GR
C56 C 0.8241(6) 0.0800(5) 0.3145(2) 0.0270(11) Uani 1 1 d .
H56A H 0.8072 0.1673 0.2974 0.041 Uiso 1 1 calc GR
H56B H 0.8207 0.0291 0.2881 0.041 Uiso 1 1 calc GR
H56C H 0.9095 0.0557 0.3296 0.041 Uiso 1 1 calc GR
C57 C 0.5838(5) 0.0904(5) 0.3353(2) 0.0258(11) Uani 1 1 d .
H57A H 0.5173 0.0888 0.3638 0.039 Uiso 1 1 calc GR
H57B H 0.5814 0.0283 0.3139 0.039 Uiso 1 1 calc GR
H57C H 0.5682 0.1726 0.3127 0.039 Uiso 1 1 calc GR
N1 N 0.4299(4) 0.4571(4) 0.28183(15) 0.0176(8) Uani 1 1 d .
P1 P 0.65412(12) 0.36725(12) 0.32573(4) 0.0185(2) Uani 1 1 d .
Th1 Th 0.37502(2) 0.52556(2) 0.20238(2) 0.01342(5) Uani 1 1 d .
C58 C 0.9784(7) 0.0808(7) 0.0367(3) 0.0430(15) Uani 1 1 d .
H58 H 0.9642 0.1352 0.0615 0.052 Uiso 1 1 calc R
C59 C 0.8895(7) 0.0118(6) 0.0329(3) 0.0395(14) Uani 1 1 d .
H59 H 0.8141 0.0199 0.0552 0.047 Uiso 1 1 calc R
C60 C 0.9089(7) -0.0690(7) -0.0029(3) 0.0454(16) Uani 1 1 d .
H60 H 0.8475 -0.1159 -0.0049 0.055 Uiso 1 1 calc R

loop_
_atom_site_aniso_label
_atom_site_aniso_U_11
_atom_site_aniso_U_22
_atom_site_aniso_U_33
_atom_site_aniso_U_23
_atom_site_aniso_U_13
_atom_site_aniso_U_12
C1 0.020(2) 0.015(2) 0.015(2) -0.0070(16) 0.0025(17) -0.0089(18)
C2 0.018(2) 0.022(2) 0.012(2) -0.0056(17) 0.0002(16) -0.0094(18)
C3 0.023(2) 0.017(2) 0.016(2) -0.0076(16) 0.0006(17) -0.0138(18)
C4 0.016(2) 0.022(2) 0.014(2) -0.0004(17) 0.0040(17) -0.0044(19)
C5 0.015(2) 0.016(2) 0.0130(19) -0.0025(16) -0.0004(16) -0.0065(17)
C6 0.023(2) 0.019(2) 0.020(2) -0.0040(17) 0.0001(18) -0.0107(19)
C7 0.028(3) 0.022(2) 0.026(2) 0.0011(19) 0.002(2) -0.009(2)
C8 0.034(3) 0.024(2) 0.034(3) -0.007(2) 0.000(2) -0.016(2)
C9 0.030(3) 0.025(2) 0.020(2) -0.0039(19) 0.005(2) -0.011(2)
C10 0.025(3) 0.026(2) 0.018(2) -0.0049(18) -0.0038(18) -0.012(2)
C11 0.035(3) 0.038(3) 0.023(3) -0.013(2) -0.008(2) -0.015(2)
C12 0.023(3) 0.035(3) 0.025(2) -0.004(2) -0.005(2) -0.012(2)
C13 0.026(3) 0.031(3) 0.017(2) 0.0016(19) -0.0065(19) -0.012(2)
C14 0.019(2) 0.020(2) 0.018(2) -0.0060(17) 0.0028(17) -0.0082(19)
C15 0.026(3) 0.031(3) 0.022(2) -0.014(2) 0.008(2) -0.012(2)
C16 0.021(2) 0.032(3) 0.022(2) -0.011(2) 0.0074(19) -0.013(2)
C17 0.025(3) 0.022(2) 0.034(3) -0.005(2) 0.005(2) -0.007(2)
C18 0.025(2) 0.0120(19) 0.012(2) -0.0023(15) 0.0022(17) -0.0077(18)
C19 0.024(2) 0.015(2) 0.015(2) -0.0040(16) 0.0005(18) -0.0113(18)
C20 0.021(2) 0.016(2) 0.015(2) -0.0006(16) -0.0024(17) -0.0070(18)
C21 0.018(2) 0.015(2) 0.018(2) -0.0054(16) -0.0008(17) -0.0034(18)
C22 0.019(2) 0.017(2) 0.017(2) -0.0063(16) 0.0017(17) -0.0130(18)
C23 0.024(2) 0.015(2) 0.018(2) -0.0037(16) -0.0009(18) -0.0135(19)
C24 0.036(3) 0.029(3) 0.019(2) -0.0058(19) 0.003(2) -0.016(2)
C25 0.025(3) 0.022(2) 0.028(2) -0.0069(19) -0.006(2) -0.012(2)
C26 0.027(3) 0.017(2) 0.026(2) -0.0076(18) 0.003(2) -0.012(2)
C27 0.032(3) 0.021(2) 0.013(2) -0.0032(17) 0.0041(18) -0.016(2)
C28 0.032(3) 0.031(3) 0.022(2) -0.008(2) 0.013(2) -0.021(2)
C29 0.052(4) 0.020(2) 0.020(2) 0.0007(19) 0.003(2) -0.015(2)
C30 0.045(3) 0.027(3) 0.014(2) -0.0059(19) 0.001(2) -0.017(2)
C31 0.019(2) 0.016(2) 0.023(2) -0.0039(17) 0.0047(18) -0.0021(18)
C32 0.028(3) 0.021(2) 0.036(3) -0.010(2) 0.012(2) -0.008(2)
C33 0.021(3) 0.026(3) 0.038(3) 0.002(2) -0.004(2) -0.001(2)
C34 0.017(2) 0.020(2) 0.034(3) -0.011(2) 0.0046(19) -0.0061(19)
C35 0.024(2) 0.0114(19) 0.013(2) -0.0044(15) -0.0037(17) -0.0050(17)
C36 0.024(3) 0.020(2) 0.020(2) -0.0046(18) 0.0031(19) -0.007(2)
C37 0.033(3) 0.024(3) 0.025(3) -0.008(2) 0.006(2) 0.000(2)
C38 0.030(3) 0.032(3) 0.025(3) -0.004(2) 0.001(2) -0.012(2)
C39 0.026(3) 0.031(3) 0.022(2) -0.006(2) 0.006(2) -0.004(2)
C40 0.022(2) 0.021(2) 0.016(2) -0.0040(17) 0.0009(18) -0.0037(19)
C41 0.022(2) 0.020(2) 0.014(2) -0.0052(17) -0.0018(17) -0.0028(19)
C42 0.025(3) 0.026(2) 0.014(2) -0.0063(18) -0.0024(18) -0.009(2)
C43 0.019(2) 0.024(2) 0.015(2) -0.0022(18) -0.0034(17) -0.0017(19)
C44 0.020(2) 0.018(2) 0.026(2) -0.0077(18) -0.0030(19) -0.0058(19)
C45 0.016(2) 0.017(2) 0.020(2) -0.0061(17) -0.0028(17) -0.0032(18)
C46 0.037(3) 0.027(3) 0.012(2) -0.0048(18) -0.003(2) -0.020(2)
C47 0.041(3) 0.051(4) 0.019(2) -0.005(2) 0.002(2) -0.034(3)
C48 0.052(4) 0.023(3) 0.027(3) -0.004(2) -0.009(3) -0.012(3)
C49 0.049(4) 0.040(3) 0.021(2) -0.004(2) -0.008(2) -0.032(3)
C50 0.027(3) 0.024(2) 0.019(2) -0.0012(19) -0.0049(19) -0.005(2)
C51 0.072(5) 0.031(3) 0.027(3) 0.007(2) -0.026(3) -0.016(3)
C52 0.035(4) 0.092(6) 0.021(3) 0.003(3) 0.003(2) -0.009(4)
C53 0.070(5) 0.022(3) 0.026(3) 0.004(2) 0.001(3) -0.005(3)
C54 0.025(3) 0.022(2) 0.022(2) -0.0109(19) -0.0064(19) -0.002(2)
C55 0.035(3) 0.021(2) 0.031(3) -0.013(2) -0.007(2) -0.005(2)
C56 0.029(3) 0.028(3) 0.025(3) -0.014(2) -0.005(2) -0.001(2)
C57 0.026(3) 0.027(3) 0.030(3) -0.012(2) -0.008(2) -0.008(2)
N1 0.024(2) 0.0198(19) 0.0141(18) -0.0125(15) 0.0028(15) -0.0077(16)
P1 0.0193(6) 0.0243(6) 0.0130(5) -0.0042(4) -0.0010(4) -0.0064(5)
Th1 0.01826(9) 0.01371(8) 0.01068(8) -0.00407(5) 0.00073(5) -0.00723(6)
C58 0.051(4) 0.046(4) 0.039(3) -0.027(3) 0.006(3) -0.013(3)
C59 0.036(3) 0.044(3) 0.042(3) -0.018(3) 0.011(3) -0.012(3)
C60 0.044(4) 0.056(4) 0.050(4) -0.023(3) 0.004(3) -0.029(3)

loop_
_atom_type_symbol
_atom_type_description
_atom_type_scat_dispersion_real
_atom_type_scat_dispersion_imag
_atom_type_scat_source
C C 0.0181 0.0091 'International Tables Vol C Tables 4.2.6.8 and 6.1.1.4'
H H 0.0000 0.0000 'International Tables Vol C Tables 4.2.6.8 and 6.1.1.4'
N N 0.0311 0.0180 'International Tables Vol C Tables 4.2.6.8 and 6.1.1.4'
P P 0.2955 0.4335 'International Tables Vol C Tables 4.2.6.8 and 6.1.1.4'
Th Th -4.1491 12.3296 'International Tables Vol C Tables 4.2.6.8 and 6.1.1.4'

loop_
_geom_angle_atom_site_label_1
_geom_angle_atom_site_label_2
_geom_angle_atom_site_label_3
_geom_angle
_geom_angle_site_symmetry_1
_geom_angle_site_symmetry_3
C2 C1 C6 132.8(4) . .
C2 C1 Th1 76.5(3) . .
C5 C1 C2 105.7(4) . .
C5 C1 C6 120.4(4) . .
C5 C1 Th1 69.3(2) . .
C6 C1 Th1 127.2(3) . .
C1 C2 C10 134.1(4) . .
C1 C2 Th1 75.5(3) . .
C3 C2 C1 107.0(4) . .
C3 C2 C10 116.9(4) . .
C3 C2 Th1 70.4(3) . .
C10 C2 Th1 130.6(3) . .
C2 C3 H3 125.0 . .
C2 C3 Th1 81.5(3) . .
C4 C3 C2 110.1(4) . .
C4 C3 H3 125.0 . .
C4 C3 Th1 72.4(3) . .
Th1 C3 H3 113.1 . .
C3 C4 C5 106.3(4) . .
C3 C4 C14 126.9(4) . .
C3 C4 Th1 78.7(3) . .
C5 C4 C14 126.7(4) . .
C5 C4 Th1 77.0(3) . .
C14 C4 Th1 108.3(3) . .
C1 C5 H5 124.6 . .
C1 C5 Th1 82.5(3) . .
C4 C5 C1 110.8(4) . .
C4 C5 H5 124.6 . .
C4 C5 Th1 73.8(3) . .
Th1 C5 H5 111.2 . .
C1 C6 C7 110.6(4) . .
C1 C6 C8 109.1(4) . .
C1 C6 C9 115.1(4) . .
C8 C6 C7 105.8(4) . .
C9 C6 C7 105.4(4) . .
C9 C6 C8 110.4(4) . .
C6 C7 H7A 109.5 . .
C6 C7 H7B 109.5 . .
C6 C7 H7C 109.5 . .
H7A C7 H7B 109.5 . .
H7A C7 H7C 109.5 . .
H7B C7 H7C 109.5 . .
C6 C8 H8A 109.5 . .
C6 C8 H8B 109.5 . .
C6 C8 H8C 109.5 . .
H8A C8 H8B 109.5 . .
H8A C8 H8C 109.5 . .
H8B C8 H8C 109.5 . .
C6 C9 H9A 109.5 . .
C6 C9 H9B 109.5 . .
C6 C9 H9C 109.5 . .
H9A C9 H9B 109.5 . .
H9A C9 H9C 109.5 . .
H9B C9 H9C 109.5 . .
C2 C10 C13 110.2(4) . .
C11 C10 C2 106.5(4) . .
C11 C10 C13 108.2(4) . .
C12 C10 C2 117.9(4) . .
C12 C10 C11 108.2(4) . .
C12 C10 C13 105.4(4) . .
C10 C11 H11A 109.5 . .
C10 C11 H11B 109.5 . .
C10 C11 H11C 109.5 . .
H11A C11 H11B 109.5 . .
H11A C11 H11C 109.5 . .
H11B C11 H11C 109.5 . .
C10 C12 H12A 109.5 . .
C10 C12 H12B 109.5 . .
C10 C12 H12C 109.5 . .
H12A C12 H12B 109.5 . .
H12A C12 H12C 109.5 . .
H12B C12 H12C 109.5 . .
C10 C13 H13A 109.5 . .
C10 C13 H13B 109.5 . .
C10 C13 H13C 109.5 . .
H13A C13 H13B 109.5 . .
H13A C13 H13C 109.5 . .
H13B C13 H13C 109.5 . .
C4 C14 C15 110.4(4) . .
C4 C14 C16 108.5(4) . .
C4 C14 C17 110.4(4) . .
C15 C14 C17 108.6(4) . .
C16 C14 C15 109.9(4) . .
C16 C14 C17 108.9(4) . .
C14 C15 H15A 109.5 . .
C14 C15 H15B 109.5 . .
C14 C15 H15C 109.5 . .
H15A C15 H15B 109.5 . .
H15A C15 H15C 109.5 . .
H15B C15 H15C 109.5 . .
C14 C16 H16A 109.5 . .
C14 C16 H16B 109.5 . .
C14 C16 H16C 109.5 . .
C14 C16 Th1 94.0(3) . .
H16A C16 H16B 109.5 . .
H16A C16 H16C 109.5 . .
H16B C16 H16C 109.5 . .
Th1 C16 H16A 59.3 . .
Th1 C16 H16B 156.5 . .
Th1 C16 H16C 61.5 . .
C14 C17 H17A 109.5 . .
C14 C17 H17B 109.5 . .
C14 C17 H17C 109.5 . .
H17A C17 H17B 109.5 . .
H17A C17 H17C 109.5 . .
H17B C17 H17C 109.5 . .
C19 C18 C23 133.7(4) . .
C19 C18 Th1 76.9(3) . .
C22 C18 C19 106.6(4) . .
C22 C18 C23 119.3(4) . .
C22 C18 Th1 70.3(3) . .
C23 C18 Th1 123.0(3) . .
C18 C19 C27 132.7(4) . .
C18 C19 Th1 74.7(2) . .
C20 C19 C18 106.6(4) . .
C20 C19 C27 118.2(4) . .
C20 C19 Th1 71.4(2) . .
C27 C19 Th1 132.4(3) . .
C19 C20 H20 124.6 . .
C19 C20 Th1 80.3(3) . .
C21 C20 C19 110.8(4) . .
C21 C20 H20 124.6 . .
C21 C20 Th1 72.6(2) . .
Th1 C20 H20 114.2 . .
C20 C21 C22 105.9(4) . .
C20 C21 C31 128.8(4) . .
C20 C21 Th1 78.4(3) . .
C22 C21 C31 125.0(4) . .
C22 C21 Th1 76.0(3) . .
C31 C21 Th1 107.2(3) . .
C18 C22 H22 124.9 . .
C18 C22 Th1 81.0(3) . .
C21 C22 C18 110.2(4) . .
C21 C22 H22 124.9 . .
C21 C22 Th1 74.4(3) . .
Th1 C22 H22 111.9 . .
C18 C23 C24 109.9(4) . .
C18 C23 C26 110.6(4) . .
C25 C23 C18 114.3(4) . .
C25 C23 C24 105.7(4) . .
C25 C23 C26 110.2(4) . .
C26 C23 C24 105.7(4) . .
C23 C24 H24A 109.5 . .
C23 C24 H24B 109.5 . .
C23 C24 H24C 109.5 . .
H24A C24 H24B 109.5 . .
H24A C24 H24C 109.5 . .
H24B C24 H24C 109.5 . .
C23 C25 H25A 109.5 . .
C23 C25 H25B 109.5 . .
C23 C25 H25C 109.5 . .
H25A C25 H25B 109.5 . .
H25A C25 H25C 109.5 . .
H25B C25 H25C 109.5 . .
C23 C26 H26A 109.5 . .
C23 C26 H26B 109.5 . .
C23 C26 H26C 109.5 . .
H26A C26 H26B 109.5 . .
H26A C26 H26C 109.5 . .
H26B C26 H26C 109.5 . .
C19 C27 C28 117.3(4) . .
C19 C27 C29 107.2(4) . .
C19 C27 C30 110.4(4) . .
C28 C27 C29 108.4(4) . .
C28 C27 C30 105.7(4) . .
C30 C27 C29 107.6(4) . .
C27 C28 H28A 109.5 . .
C27 C28 H28B 109.5 . .
C27 C28 H28C 109.5 . .
H28A C28 H28B 109.5 . .
H28A C28 H28C 109.5 . .
H28B C28 H28C 109.5 . .
C27 C29 H29A 109.5 . .
C27 C29 H29B 109.5 . .
C27 C29 H29C 109.5 . .
H29A C29 H29B 109.5 . .
H29A C29 H29C 109.5 . .
H29B C29 H29C 109.5 . .
C27 C30 H30A 109.5 . .
C27 C30 H30B 109.5 . .
C27 C30 H30C 109.5 . .
H30A C30 H30B 109.5 . .
H30A C30 H30C 109.5 . .
H30B C30 H30C 109.5 . .
C21 C31 C33 109.8(4) . .
C21 C31 C34 108.4(4) . .
C32 C31 C21 111.6(4) . .
C32 C31 C33 109.3(4) . .
C32 C31 C34 108.3(4) . .
C34 C31 C33 109.3(4) . .
C31 C32 H32A 109.5 . .
C31 C32 H32B 109.5 . .
C31 C32 H32C 109.5 . .
H32A C32 H32B 109.5 . .
H32A C32 H32C 109.5 . .
H32B C32 H32C 109.5 . .
C31 C33 H33A 109.5 . .
C31 C33 H33B 109.5 . .
C31 C33 H33C 109.5 . .
H33A C33 H33B 109.5 . .
H33A C33 H33C 109.5 . .
H33B C33 H33C 109.5 . .
C31 C34 H34A 109.5 . .
C31 C34 H34B 109.5 . .
C31 C34 H34C 109.5 . .
H34A C34 H34B 109.5 . .
H34A C34 H34C 109.5 . .
H34B C34 H34C 109.5 . .
C36 C35 P1 133.0(3) . .
N1 C35 C36 115.3(4) . .
N1 C35 P1 111.7(3) . .
C37 C36 C35 107.0(4) . .
C38 C36 C35 109.1(4) . .
C38 C36 C37 108.6(5) . .
C39 C36 C35 115.8(4) . .
C39 C36 C37 108.6(4) . .
C39 C36 C38 107.4(4) . .
C36 C37 H37A 109.5 . .
C36 C37 H37B 109.5 . .
C36 C37 H37C 109.5 . .
H37A C37 H37B 109.5 . .
H37A C37 H37C 109.5 . .
H37B C37 H37C 109.5 . .
C36 C38 H38A 109.5 . .
C36 C38 H38B 109.5 . .
C36 C38 H38C 109.5 . .
H38A C38 H38B 109.5 . .
H38A C38 H38C 109.5 . .
H38B C38 H38C 109.5 . .
C36 C39 H39A 109.5 . .
C36 C39 H39B 109.5 . .
C36 C39 H39C 109.5 . .
H39A C39 H39B 109.5 . .
H39A C39 H39C 109.5 . .
H39B C39 H39C 109.5 . .
C41 C40 C45 119.3(4) . .
C41 C40 P1 122.1(4) . .
C45 C40 P1 118.6(4) . .
C40 C41 C42 118.3(5) . .
C40 C41 C46 124.6(4) . .
C42 C41 C46 117.1(4) . .
C41 C42 H42 118.9 . .
C43 C42 C41 122.2(5) . .
C43 C42 H42 118.9 . .
C42 C43 C44 117.6(4) . .
C42 C43 C50 122.3(5) . .
C44 C43 C50 120.2(5) . .
C43 C44 H44 118.7 . .
C43 C44 C45 122.7(5) . .
C45 C44 H44 118.7 . .
C40 C45 C54 124.3(4) . .
C44 C45 C40 117.9(4) . .
C44 C45 C54 117.7(4) . .
C47 C46 C41 111.2(4) . .
C48 C46 C41 109.8(4) . .
C48 C46 C47 110.9(5) . .
C48 C46 C49 106.7(5) . .
C49 C46 C41 112.2(4) . .
C49 C46 C47 105.8(5) . .
C46 C47 H47A 109.5 . .
C46 C47 H47B 109.5 . .
C46 C47 H47C 109.5 . .
H47A C47 H47B 109.5 . .
H47A C47 H47C 109.5 . .
H47B C47 H47C 109.5 . .
C46 C48 H48A 109.5 . .
C46 C48 H48B 109.5 . .
C46 C48 H48C 109.5 . .
H48A C48 H48B 109.5 . .
H48A C48 H48C 109.5 . .
H48B C48 H48C 109.5 . .
C46 C49 H49A 109.5 . .
C46 C49 H49B 109.5 . .
C46 C49 H49C 109.5 . .
H49A C49 H49B 109.5 . .
H49A C49 H49C 109.5 . .
H49B C49 H49C 109.5 . .
C51 C50 C43 111.9(5) . .
C51 C50 C53 106.9(5) . .
C52 C50 C43 108.6(4) . .
C52 C50 C51 108.9(6) . .
C52 C50 C53 109.2(6) . .
C53 C50 C43 111.3(4) . .
C50 C51 H51A 109.5 . .
C50 C51 H51B 109.5 . .
C50 C51 H51C 109.5 . .
H51A C51 H51B 109.5 . .
H51A C51 H51C 109.5 . .
H51B C51 H51C 109.5 . .
C50 C52 H52A 109.5 . .
C50 C52 H52B 109.5 . .
C50 C52 H52C 109.5 . .
H52A C52 H52B 109.5 . .
H52A C52 H52C 109.5 . .
H52B C52 H52C 109.5 . .
C50 C53 H53A 109.5 . .
C50 C53 H53B 109.5 . .
C50 C53 H53C 109.5 . .
H53A C53 H53B 109.5 . .
H53A C53 H53C 109.5 . .
H53B C53 H53C 109.5 . .
C55 C54 C45 111.9(4) . .
C55 C54 C56 106.6(4) . .
C55 C54 C57 105.7(4) . .
C56 C54 C45 108.7(4) . .
C57 C54 C45 114.4(4) . .
C57 C54 C56 109.2(4) . .
C54 C55 H55A 109.5 . .
C54 C55 H55B 109.5 . .
C54 C55 H55C 109.5 . .
H55A C55 H55B 109.5 . .
H55A C55 H55C 109.5 . .
H55B C55 H55C 109.5 . .
C54 C56 H56A 109.5 . .
C54 C56 H56B 109.5 . .
C54 C56 H56C 109.5 . .
H56A C56 H56B 109.5 . .
H56A C56 H56C 109.5 . .
H56B C56 H56C 109.5 . .
C54 C57 H57A 109.5 . .
C54 C57 H57B 109.5 . .
C54 C57 H57C 109.5 . .
H57A C57 H57B 109.5 . .
H57A C57 H57C 109.5 . .
H57B C57 H57C 109.5 . .
C35 N1 Th1 172.0(4) . .
C35 P1 C40 111.5(2) . .
C1 Th1 C2 28.03(12) . .
C1 Th1 C16 94.49(13) . .
C2 Th1 C16 94.85(13) . .
C3 Th1 C1 46.58(12) . .
C3 Th1 C2 28.08(13) . .
C3 Th1 C16 69.27(14) . .
C3 Th1 C18 123.29(12) . .
C3 Th1 C19 96.76(12) . .
C4 Th1 C1 47.65(13) . .
C4 Th1 C2 47.22(13) . .
C4 Th1 C3 28.88(14) . .
C4 Th1 C5 29.21(13) . .
C4 Th1 C16 49.03(14) . .
C4 Th1 C18 128.74(14) . .
C4 Th1 C19 110.95(13) . .
C4 Th1 C20 118.55(13) . .
C4 Th1 C22 156.93(14) . .
C5 Th1 C1 28.25(13) . .
C5 Th1 C2 46.29(12) . .
C5 Th1 C3 46.82(12) . .
C5 Th1 C16 68.19(13) . .
C5 Th1 C18 154.67(13) . .
C5 Th1 C19 139.94(13) . .
C5 Th1 C20 139.84(13) . .
C18 Th1 C1 167.55(12) . .
C18 Th1 C2 139.53(12) . .
C18 Th1 C16 86.55(14) . .
C18 Th1 C19 28.42(12) . .
C19 Th1 C1 139.25(12) . .
C19 Th1 C2 111.28(12) . .
C19 Th1 C16 84.96(14) . .
C20 Th1 C1 121.77(13) . .
C20 Th1 C2 95.97(13) . .
C20 Th1 C3 93.89(13) . .
C20 Th1 C16 110.31(14) . .
C20 Th1 C18 46.93(13) . .
C20 Th1 C19 28.30(13) . .
C21 Th1 C1 125.85(14) . .
C21 Th1 C2 109.11(13) . .
C21 Th1 C3 117.85(13) . .
C21 Th1 C4 145.68(13) . .
C21 Th1 C5 153.73(14) . .
C21 Th1 C16 131.89(14) . .
C21 Th1 C18 48.29(14) . .
C21 Th1 C19 47.84(13) . .
C21 Th1 C20 29.00(13) . .
C21 Th1 C22 29.63(13) . .
C22 Th1 C1 151.75(13) . .
C22 Th1 C2 138.66(13) . .
C22 Th1 C3 140.66(13) . .
C22 Th1 C5 172.45(12) . .
C22 Th1 C16 113.65(14) . .
C22 Th1 C18 28.74(13) . .
C22 Th1 C19 47.09(12) . .
C22 Th1 C20 47.24(13) . .
N1 Th1 C1 100.47(14) . .
N1 Th1 C2 128.49(14) . .
N1 Th1 C3 134.10(14) . .
N1 Th1 C4 106.85(14) . .
N1 Th1 C5 88.47(14) . .
N1 Th1 C16 86.60(15) . .
N1 Th1 C18 91.97(14) . .
N1 Th1 C19 120.11(14) . .
N1 Th1 C20 131.62(14) . .
N1 Th1 C21 107.43(14) . .
N1 Th1 C22 84.38(14) . .
C59 C58 H58 120.3 . .
C59 C58 C60 119.3(6) . 2_755
C60 C58 H58 120.3 2_755 .
C58 C59 H59 119.4 . .
C58 C59 C60 121.3(7) . .
C60 C59 H59 119.4 . .
C58 C60 H60 120.3 2_755 .
C59 C60 C58 119.4(7) . 2_755
C59 C60 H60 120.3 . .

loop_
_geom_bond_atom_site_label_1
_geom_bond_atom_site_label_2
_geom_bond_distance
_geom_bond_site_symmetry_2
C1 C2 1.453(6) .
C1 C5 1.430(6) .
C1 C6 1.535(6) .
C1 Th1 2.994(5) .
C2 C3 1.431(7) .
C2 C10 1.543(7) .
C2 Th1 3.008(5) .
C3 H3 0.9300 .
C3 C4 1.411(7) .
C3 Th1 2.864(4) .
C4 C5 1.415(6) .
C4 C14 1.518(7) .
C4 Th1 2.785(5) .
C5 H5 0.9300 .
C5 Th1 2.826(4) .
C6 C7 1.546(7) .
C6 C8 1.537(7) .
C6 C9 1.536(7) .
C7 H7A 0.9600 .
C7 H7B 0.9600 .
C7 H7C 0.9600 .
C8 H8A 0.9600 .
C8 H8B 0.9600 .
C8 H8C 0.9600 .
C9 H9A 0.9600 .
C9 H9B 0.9600 .
C9 H9C 0.9600 .
C10 C11 1.540(7) .
C10 C12 1.520(7) .
C10 C13 1.549(7) .
C11 H11A 0.9600 .
C11 H11B 0.9600 .
C11 H11C 0.9600 .
C12 H12A 0.9600 .
C12 H12B 0.9600 .
C12 H12C 0.9600 .
C13 H13A 0.9600 .
C13 H13B 0.9600 .
C13 H13C 0.9600 .
C14 C15 1.532(6) .
C14 C16 1.523(7) .
C14 C17 1.544(7) .
C15 H15A 0.9600 .
C15 H15B 0.9600 .
C15 H15C 0.9600 .
C16 H16A 0.9600 .
C16 H16B 0.9600 .
C16 H16C 0.9600 .
C16 Th1 3.119(5) .
C17 H17A 0.9600 .
C17 H17B 0.9600 .
C17 H17C 0.9600 .
C18 C19 1.450(6) .
C18 C22 1.430(7) .
C18 C23 1.533(7) .
C18 Th1 2.937(5) .
C19 C20 1.426(7) .
C19 C27 1.526(6) .
C19 Th1 2.967(4) .
C20 H20 0.9300 .
C20 C21 1.411(6) .
C20 Th1 2.851(4) .
C21 C22 1.427(6) .
C21 C31 1.517(7) .
C21 Th1 2.779(4) .
C22 H22 0.9300 .
C22 Th1 2.800(4) .
C23 C24 1.551(6) .
C23 C25 1.533(7) .
C23 C26 1.549(6) .
C24 H24A 0.9600 .
C24 H24B 0.9600 .
C24 H24C 0.9600 .
C25 H25A 0.9600 .
C25 H25B 0.9600 .
C25 H25C 0.9600 .
C26 H26A 0.9600 .
C26 H26B 0.9600 .
C26 H26C 0.9600 .
C27 C28 1.541(7) .
C27 C29 1.550(7) .
C27 C30 1.543(7) .
C28 H28A 0.9600 .
C28 H28B 0.9600 .
C28 H28C 0.9600 .
C29 H29A 0.9600 .
C29 H29B 0.9600 .
C29 H29C 0.9600 .
C30 H30A 0.9600 .
C30 H30B 0.9600 .
C30 H30C 0.9600 .
C31 C32 1.515(7) .
C31 C33 1.546(7) .
C31 C34 1.537(7) .
C32 H32A 0.9600 .
C32 H32B 0.9600 .
C32 H32C 0.9600 .
C33 H33A 0.9600 .
C33 H33B 0.9600 .
C33 H33C 0.9600 .
C34 H34A 0.9600 .
C34 H34B 0.9600 .
C34 H34C 0.9600 .
C35 C36 1.549(7) .
C35 N1 1.359(6) .
C35 P1 1.746(5) .
C36 C37 1.527(7) .
C36 C38 1.524(8) .
C36 C39 1.520(7) .
C37 H37A 0.9600 .
C37 H37B 0.9600 .
C37 H37C 0.9600 .
C38 H38A 0.9600 .
C38 H38B 0.9600 .
C38 H38C 0.9600 .
C39 H39A 0.9600 .
C39 H39B 0.9600 .
C39 H39C 0.9600 .
C40 C41 1.405(7) .
C40 C45 1.429(7) .
C40 P1 1.870(5) .
C41 C42 1.415(7) .
C41 C46 1.550(7) .
C42 H42 0.9300 .
C42 C43 1.387(7) .
C43 C44 1.392(7) .
C43 C50 1.534(6) .
C44 H44 0.9300 .
C44 C45 1.399(7) .
C45 C54 1.551(6) .
C46 C47 1.543(7) .
C46 C48 1.533(8) .
C46 C49 1.536(7) .
C47 H47A 0.9600 .
C47 H47B 0.9600 .
C47 H47C 0.9600 .
C48 H48A 0.9600 .
C48 H48B 0.9600 .
C48 H48C 0.9600 .
C49 H49A 0.9600 .
C49 H49B 0.9600 .
C49 H49C 0.9600 .
C50 C51 1.520(8) .
C50 C52 1.520(9) .
C50 C53 1.531(8) .
C51 H51A 0.9600 .
C51 H51B 0.9600 .
C51 H51C 0.9600 .
C52 H52A 0.9600 .
C52 H52B 0.9600 .
C52 H52C 0.9600 .
C53 H53A 0.9600 .
C53 H53B 0.9600 .
C53 H53C 0.9600 .
C54 C55 1.537(7) .
C54 C56 1.547(8) .
C54 C57 1.543(7) .
C55 H55A 0.9600 .
C55 H55B 0.9600 .
C55 H55C 0.9600 .
C56 H56A 0.9600 .
C56 H56B 0.9600 .
C56 H56C 0.9600 .
C57 H57A 0.9600 .
C57 H57B 0.9600 .
C57 H57C 0.9600 .
N1 Th1 2.072(4) .
C58 H58 0.9300 .
C58 C59 1.362(10) .
C58 C60 1.396(10) 2_755
C59 H59 0.9300 .
C59 C60 1.363(9) .
C60 C58 1.396(10) 2_755
C60 H60 0.9300 .

loop_
_geom_torsion_atom_site_label_1
_geom_torsion_atom_site_label_2
_geom_torsion_atom_site_label_3
_geom_torsion_atom_site_label_4
_geom_torsion
_geom_torsion_site_symmetry_1
_geom_torsion_site_symmetry_4
C1 C2 C3 C4 0.5(5) . .
C1 C2 C3 Th1 -67.2(3) . .
C1 C2 C10 C11 -89.6(6) . .
C1 C2 C10 C12 32.2(8) . .
C1 C2 C10 C13 153.3(5) . .
C2 C1 C5 C4 -0.9(5) . .
C2 C1 C5 Th1 68.5(3) . .
C2 C1 C6 C7 175.9(5) . .
C2 C1 C6 C8 59.9(7) . .
C2 C1 C6 C9 -64.9(7) . .
C2 C3 C4 C5 -1.0(5) . .
C2 C3 C4 C14 -178.3(4) . .
C2 C3 C4 Th1 -73.7(3) . .
C3 C2 C10 C11 72.1(5) . .
C3 C2 C10 C12 -166.1(4) . .
C3 C2 C10 C13 -45.0(6) . .
C3 C4 C5 C1 1.2(5) . .
C3 C4 C5 Th1 -73.9(3) . .
C3 C4 C14 C15 -28.3(7) . .
C3 C4 C14 C16 92.3(6) . .
C3 C4 C14 C17 -148.4(5) . .
C4 C14 C16 Th1 -2.4(4) . .
C5 C1 C2 C3 0.2(5) . .
C5 C1 C2 C10 163.2(5) . .
C5 C1 C2 Th1 -63.5(3) . .
C5 C1 C6 C7 9.5(6) . .
C5 C1 C6 C8 -106.5(5) . .
C5 C1 C6 C9 128.8(5) . .
C5 C4 C14 C15 155.0(5) . .
C5 C4 C14 C16 -84.4(6) . .
C5 C4 C14 C17 34.9(7) . .
C6 C1 C2 C3 -167.6(5) . .
C6 C1 C2 C10 -4.6(9) . .
C6 C1 C2 Th1 128.7(5) . .
C6 C1 C5 C4 168.7(4) . .
C6 C1 C5 Th1 -121.8(4) . .
C10 C2 C3 C4 -165.9(4) . .
C10 C2 C3 Th1 126.4(4) . .
C14 C4 C5 C1 178.4(4) . .
C14 C4 C5 Th1 103.3(5) . .
C15 C14 C16 Th1 118.5(3) . .
C17 C14 C16 Th1 -122.7(3) . .
C18 C19 C20 C21 0.2(5) . .
C18 C19 C20 Th1 -66.9(3) . .
C18 C19 C27 C28 42.0(7) . .
C18 C19 C27 C29 -80.0(7) . .
C18 C19 C27 C30 163.1(5) . .
C19 C18 C22 C21 -0.5(5) . .
C19 C18 C22 Th1 69.1(3) . .
C19 C18 C23 C24 175.3(5) . .
C19 C18 C23 C25 -66.0(6) . .
C19 C18 C23 C26 59.0(7) . .
C19 C20 C21 C22 -0.5(5) . .
C19 C20 C21 C31 -174.9(4) . .
C19 C20 C21 Th1 -72.1(3) . .
C20 C19 C27 C28 -158.7(4) . .
C20 C19 C27 C29 79.3(5) . .
C20 C19 C27 C30 -37.6(6) . .
C20 C21 C22 C18 0.6(5) . .
C20 C21 C22 Th1 -73.3(3) . .
C20 C21 C31 C32 -154.2(5) . .
C20 C21 C31 C33 -32.9(7) . .
C20 C21 C31 C34 86.5(6) . .
C22 C18 C19 C20 0.2(5) . .
C22 C18 C19 C27 161.2(5) . .
C22 C18 C19 Th1 -64.5(3) . .
C22 C18 C23 C24 4.0(6) . .
C22 C18 C23 C25 122.7(5) . .
C22 C18 C23 C26 -112.3(5) . .
C22 C21 C31 C32 32.4(6) . .
C22 C21 C31 C33 153.7(5) . .
C22 C21 C31 C34 -86.9(6) . .
C23 C18 C19 C20 -171.9(5) . .
C23 C18 C19 C27 -10.9(9) . .
C23 C18 C19 Th1 123.4(5) . .
C23 C18 C22 C21 172.9(4) . .
C23 C18 C22 Th1 -117.5(4) . .
C27 C19 C20 C21 -164.0(4) . .
C27 C19 C20 Th1 128.8(4) . .
C31 C21 C22 C18 175.3(4) . .
C31 C21 C22 Th1 101.3(4) . .
C36 C35 P1 C40 14.1(5) . .
C40 C41 C42 C43 2.8(8) . .
C40 C41 C46 C47 -46.2(7) . .
C40 C41 C46 C48 77.0(6) . .
C40 C41 C46 C49 -164.5(5) . .
C40 C45 C54 C55 169.9(5) . .
C40 C45 C54 C56 52.5(6) . .
C40 C45 C54 C57 -69.9(7) . .
C41 C40 C45 C44 15.0(7) . .
C41 C40 C45 C54 -160.2(5) . .
C41 C40 P1 C35 -98.6(4) . .
C41 C42 C43 C44 7.2(8) . .
C41 C42 C43 C50 -172.3(5) . .
C42 C41 C46 C47 133.6(5) . .
C42 C41 C46 C48 -103.2(5) . .
C42 C41 C46 C49 15.3(7) . .
C42 C43 C44 C45 -6.1(8) . .
C42 C43 C50 C51 -16.3(7) . .
C42 C43 C50 C52 103.9(7) . .
C42 C43 C50 C53 -135.9(6) . .
C43 C44 C45 C40 -4.8(8) . .
C43 C44 C45 C54 170.7(5) . .
C44 C43 C50 C51 164.2(5) . .
C44 C43 C50 C52 -75.5(7) . .
C44 C43 C50 C53 44.7(7) . .
C44 C45 C54 C55 -5.3(7) . .
C44 C45 C54 C56 -122.8(5) . .
C44 C45 C54 C57 114.9(5) . .
C45 C40 C41 C42 -14.0(7) . .
C45 C40 C41 C46 165.8(5) . .
C45 C40 P1 C35 80.4(4) . .
C46 C41 C42 C43 -176.9(5) . .
C50 C43 C44 C45 173.4(5) . .
N1 C35 C36 C37 -65.1(5) . .
N1 C35 C36 C38 52.3(5) . .
N1 C35 C36 C39 173.6(4) . .
N1 C35 P1 C40 -169.6(3) . .
P1 C35 C36 C37 111.0(5) . .
P1 C35 C36 C38 -131.6(4) . .
P1 C35 C36 C39 -10.2(7) . .
P1 C40 C41 C42 165.0(4) . .
P1 C40 C41 C46 -15.3(7) . .
P1 C40 C45 C44 -164.0(4) . .
P1 C40 C45 C54 20.8(7) . .
Th1 C1 C2 C3 63.8(3) . .
Th1 C1 C2 C10 -133.2(6) . .
Th1 C1 C5 C4 -69.4(3) . .
Th1 C1 C6 C7 -76.5(5) . .
Th1 C1 C6 C8 167.5(3) . .
Th1 C1 C6 C9 42.8(6) . .
Th1 C2 C3 C4 67.7(3) . .
Th1 C2 C10 C11 158.7(3) . .
Th1 C2 C10 C12 -79.5(5) . .
Th1 C2 C10 C13 41.5(6) . .
Th1 C3 C4 C5 72.7(3) . .
Th1 C3 C4 C14 -104.5(5) . .
Th1 C4 C5 C1 75.1(3) . .
Th1 C4 C14 C15 -117.8(3) . .
Th1 C4 C14 C16 2.8(4) . .
Th1 C4 C14 C17 122.1(3) . .
Th1 C18 C19 C20 64.7(3) . .
Th1 C18 C19 C27 -134.3(5) . .
Th1 C18 C22 C21 -69.6(3) . .
Th1 C18 C23 C24 -80.4(4) . .
Th1 C18 C23 C25 38.3(5) . .
Th1 C18 C23 C26 163.3(3) . .
Th1 C19 C20 C21 67.2(3) . .
Th1 C19 C27 C28 -68.8(6) . .
Th1 C19 C27 C29 169.2(4) . .
Th1 C19 C27 C30 52.3(6) . .
Th1 C20 C21 C22 71.6(3) . .
Th1 C20 C21 C31 -102.8(5) . .
Th1 C21 C22 C18 73.9(3) . .
Th1 C21 C31 C32 117.1(4) . .
Th1 C21 C31 C33 -121.6(4) . .
Th1 C21 C31 C34 -2.2(4) . .
C58 C59 C60 C58 -0.4(13) . 2_755
C60 C58 C59 C60 0.4(13) 2_755 .
